data_7705565
loop_
_publ_author_name
'Wang, Dezhi'
'Chen, Xi'
'Yang, Hua'
'Zhong, Daokun'
'Liu, Boao'
'Yang, Xiaolong'
'Yue, Ling'
'Zhou, Guijiang'
'Ma, Miaofeng'
'Wu, Zhaoxin'

_publ_section_title
;
 The synthesis of cyclometalated platinum(II) complexes with
 benzoaryl-pyridines as C^N ligands for investigating their photophysical,
 electrochemical and electroluminescent properties.
;
_journal_issue 44
_journal_name_full 'Dalton transactions (Cambridge, England : 2003)'
_journal_page_first 15633
_journal_page_last 15645
_journal_paper_doi 10.1039/d0dt02224a
_journal_volume 49
_journal_year 2020
_chemical_formula_moiety 'C18 H15 N O2 Pt Te'
_chemical_formula_sum 'C18 H15 N O2 Pt Te'
_chemical_formula_weight 600.00
_space_group_crystal_system monoclinic
_space_group_IT_number 14
_space_group_name_Hall '-P 2ybc'
_space_group_name_H-M_alt 'P 1 21/c 1'
_atom_sites_solution_hydrogens geom
_atom_sites_solution_primary direct
_audit_block_doi 10.5517/ccdc.csd.cc22dp9h
_audit_creation_date 2018-06-29
_audit_creation_method
;
Olex2 1.2
(compiled 2018.05.29 svn.r3508 for OlexSys, GUI svn.r5506)
;
_audit_update_record
;
2019-05-27 deposited with the CCDC.	2020-09-28 downloaded from the CCDC.
;
_cell_angle_alpha 90
_cell_angle_beta 103.877(3)
_cell_angle_gamma 90
_cell_formula_units_Z 8
_cell_length_a 19.507(5)
_cell_length_b 12.005(3)
_cell_length_c 14.592(4)
_cell_measurement_reflns_used 7645
_cell_measurement_temperature 296(2)
_cell_measurement_theta_max 25.594
_cell_measurement_theta_min 2.315
_cell_volume 3317.4(15)
_computing_cell_refinement 'SAINT v8.27A (Bruker, 2012)'
_computing_data_reduction 'SAINT v8.27A (Bruker, 2012)'
_computing_molecular_graphics 'Olex2 (Dolomanov et al., 2009)'
_computing_publication_material 'Olex2 (Dolomanov et al., 2009)'
_computing_structure_refinement 'XL (Sheldrick, 2008)'
_computing_structure_solution 'XS (Sheldrick, 2008)'
_diffrn_ambient_temperature 296.15
_diffrn_measured_fraction_theta_full 0.995
_diffrn_measured_fraction_theta_max 0.990
_diffrn_radiation_type MoK\a
_diffrn_radiation_wavelength 0.71073
_diffrn_reflns_av_R_equivalents 0.0342
_diffrn_reflns_av_unetI/netI 0.0365
_diffrn_reflns_Laue_measured_fraction_full 0.995
_diffrn_reflns_Laue_measured_fraction_max 0.990
_diffrn_reflns_limit_h_max 16
_diffrn_reflns_limit_h_min -23
_diffrn_reflns_limit_k_max 14
_diffrn_reflns_limit_k_min -14
_diffrn_reflns_limit_l_max 17
_diffrn_reflns_limit_l_min -17
_diffrn_reflns_number 19311
_diffrn_reflns_point_group_measured_fraction_full 0.995
_diffrn_reflns_point_group_measured_fraction_max 0.990
_diffrn_reflns_theta_full 25.242
_diffrn_reflns_theta_max 25.615
_diffrn_reflns_theta_min 2.009
_exptl_absorpt_coefficient_mu 10.191
_exptl_crystal_density_diffrn 2.403
_exptl_crystal_F_000 2208
_refine_diff_density_max 4.261
_refine_diff_density_min -0.753
_refine_diff_density_rms 0.184
_refine_ls_extinction_method none
_refine_ls_goodness_of_fit_ref 1.033
_refine_ls_hydrogen_treatment constr
_refine_ls_matrix_type full
_refine_ls_number_parameters 419
_refine_ls_number_reflns 6187
_refine_ls_number_restraints 0
_refine_ls_restrained_S_all 1.033
_refine_ls_R_factor_all 0.0428
_refine_ls_R_factor_gt 0.0314
_refine_ls_shift/su_max 0.001
_refine_ls_shift/su_mean 0.000
_refine_ls_structure_factor_coef Fsqd
_refine_ls_weighting_details 'w=1/[\s^2^(Fo^2^)+(0.0395P)^2^+14.0027P] where P=(Fo^2^+2Fc^2^)/3'
_refine_ls_weighting_scheme calc
_refine_ls_wR_factor_gt 0.0750
_refine_ls_wR_factor_ref 0.0809
_reflns_Friedel_coverage 0.000
_reflns_number_gt 5166
_reflns_number_total 6187
_reflns_threshold_expression 'I > 2\s(I)'
_cod_data_source_file d0dt02224a2.cif
_cod_data_source_block mo_wdz_pt_te_0m
_cod_depositor_comments 'Adding full bibliography for 7705564--7705565.cif.'
_cod_database_code 7705565
_shelxl_version_number 2014-3
_shelx_space_group_comment
;
The symmetry employed for this shelxl refinement is uniquely defined
by the following loop, which should always be used as a source of
symmetry information in preference to the above space-group names.
They are only intended as comments.
;
_olex2_refinement_description
;
1. Fixed Uiso
 At 1.2 times of:
  All C(H) groups
 At 1.5 times of:
  All C(H,H,H) groups
2.a Aromatic/amide H refined with riding coordinates:
 C1(H1), C2(H2), C3(H3), C4(H4), C9(H9), C10(H10), C11(H11), C12(H12),
 C16(H16), C19(H19), C20(H20), C21(H21), C22(H22), C27(H27), C28(H28), C29(H29),
  C30(H30), C34(H34)
2.b Idealised Me refined as rotating group:
 C14(H14A,H14B,H14C), C18(H18A,H18B,H18C), C32(H32A,H32B,H32C), C36(H36A,H36B,
 H36C)
;
_olex2_submission_special_instructions 'No special instructions were received'

loop_
_space_group_symop_operation_xyz
'x, y, z'
'-x, y+1/2, -z+1/2'
'-x, -y, -z'
'x, -y-1/2, z-1/2'

loop_
_atom_site_label
_atom_site_type_symbol
_atom_site_fract_x
_atom_site_fract_y
_atom_site_fract_z
_atom_site_U_iso_or_equiv
_atom_site_adp_type
_atom_site_occupancy
_atom_site_site_symmetry_order
_atom_site_calc_flag
_atom_site_refinement_flags_posn
_atom_site_refinement_flags_adp
_atom_site_refinement_flags_occupancy
_atom_site_disorder_assembly
_atom_site_disorder_group
Pt1 Pt -0.03466(2) -0.08590(2) 0.06799(2) 0.01965(8) Uani 1 1 d . . . . .
Te1 Te 0.13382(3) -0.33371(4) -0.01340(3) 0.02814(13) Uani 1 1 d . . . . .
O1 O -0.1351(3) -0.0215(4) 0.0535(3) 0.0272(11) Uani 1 1 d . . . . .
O2 O -0.0020(3) -0.0181(4) 0.1977(3) 0.0237(11) Uani 1 1 d . . . . .
N1 N -0.0643(3) -0.1551(4) -0.0595(3) 0.0203(12) Uani 1 1 d . . . . .
C1 C -0.1255(4) -0.1367(6) -0.1215(5) 0.0255(16) Uani 1 1 d . . . . .
H1 H -0.1581 -0.0892 -0.1046 0.031 Uiso 1 1 calc R . . . .
C2 C -0.1425(4) -0.1854(6) -0.2100(5) 0.0308(17) Uani 1 1 d . . . . .
H2 H -0.1856 -0.1702 -0.2518 0.037 Uiso 1 1 calc R . . . .
C3 C -0.0954(4) -0.2561(6) -0.2353(5) 0.0299(17) Uani 1 1 d . . . . .
H3 H -0.1064 -0.2912 -0.2939 0.036 Uiso 1 1 calc R . . . .
C4 C -0.0305(4) -0.2749(6) -0.1718(5) 0.0274(17) Uani 1 1 d . . . . .
H4 H 0.0029 -0.3212 -0.1883 0.033 Uiso 1 1 calc R . . . .
C5 C -0.0161(4) -0.2239(5) -0.0841(4) 0.0209(14) Uani 1 1 d . . . . .
C6 C 0.0482(4) -0.2301(5) -0.0114(4) 0.0214(15) Uani 1 1 d . . . . .
C7 C 0.0553(4) -0.1668(5) 0.0682(4) 0.0196(14) Uani 1 1 d . . . . .
C8 C 0.1240(4) -0.1757(5) 0.1357(4) 0.0216(15) Uani 1 1 d . . . . .
C9 C 0.1459(4) -0.1123(6) 0.2196(5) 0.0256(16) Uani 1 1 d . . . . .
H9 H 0.1146 -0.0625 0.2367 0.031 Uiso 1 1 calc R . . . .
C10 C 0.2133(4) -0.1242(6) 0.2761(5) 0.0296(17) Uani 1 1 d . . . . .
H10 H 0.2276 -0.0805 0.3299 0.035 Uiso 1 1 calc R . . . .
C11 C 0.2604(4) -0.2014(6) 0.2530(5) 0.0296(17) Uani 1 1 d . . . . .
H11 H 0.3055 -0.2090 0.2918 0.036 Uiso 1 1 calc R . . . .
C12 C 0.2401(4) -0.2661(6) 0.1730(5) 0.0294(17) Uani 1 1 d . . . . .
H12 H 0.2710 -0.3182 0.1581 0.035 Uiso 1 1 calc R . . . .
C13 C 0.1727(4) -0.2523(6) 0.1147(4) 0.0234(15) Uani 1 1 d . . . . .
C14 C -0.2304(4) 0.0721(7) 0.0892(6) 0.040(2) Uani 1 1 d . . . . .
H14A H -0.2402 0.1116 0.0303 0.060 Uiso 1 1 calc GR . . . .
H14B H -0.2398 0.1196 0.1376 0.060 Uiso 1 1 calc GR . . . .
H14C H -0.2598 0.0072 0.0832 0.060 Uiso 1 1 calc GR . . . .
C15 C -0.1548(4) 0.0378(6) 0.1147(5) 0.0278(16) Uani 1 1 d . . . . .
C16 C -0.1115(4) 0.0687(6) 0.2030(5) 0.0300(17) Uani 1 1 d . . . . .
H16 H -0.1322 0.1126 0.2414 0.036 Uiso 1 1 calc R . . . .
C17 C -0.0410(4) 0.0405(5) 0.2386(5) 0.0265(17) Uani 1 1 d . . . . .
C18 C -0.0029(4) 0.0764(5) 0.3372(4) 0.0253(17) Uani 1 1 d . . . . .
H18A H -0.0170 0.0295 0.3827 0.038 Uiso 1 1 calc GR . . . .
H18B H -0.0147 0.1523 0.3472 0.038 Uiso 1 1 calc GR . . . .
H18C H 0.0472 0.0701 0.3442 0.038 Uiso 1 1 calc GR . . . .
Pt2 Pt 0.50652(2) -0.07433(2) 0.35248(2) 0.02373(9) Uani 1 1 d . . . . .
Te2 Te 0.67027(3) -0.25264(4) 0.60831(3) 0.03528(14) Uani 1 1 d . . . . .
O3 O 0.4075(3) -0.0234(4) 0.2755(3) 0.0317(12) Uani 1 1 d . . . . .
O4 O 0.5517(3) -0.0198(4) 0.2513(3) 0.0309(12) Uani 1 1 d . . . . .
N2 N 0.4647(3) -0.1314(5) 0.4564(4) 0.0246(13) Uani 1 1 d . . . . .
C19 C 0.3970(4) -0.1216(6) 0.4582(5) 0.0314(18) Uani 1 1 d . . . . .
H19 H 0.3669 -0.0812 0.4107 0.038 Uiso 1 1 calc R . . . .
C20 C 0.3702(4) -0.1696(7) 0.5281(5) 0.0354(18) Uani 1 1 d . . . . .
H20 H 0.3224 -0.1647 0.5264 0.042 Uiso 1 1 calc R . . . .
C21 C 0.4163(5) -0.2254(6) 0.6011(5) 0.036(2) Uani 1 1 d . . . . .
H21 H 0.3994 -0.2579 0.6493 0.044 Uiso 1 1 calc R . . . .
C22 C 0.4866(5) -0.2326(6) 0.6022(5) 0.0339(19) Uani 1 1 d . . . . .
H22 H 0.5177 -0.2685 0.6516 0.041 Uiso 1 1 calc R . . . .
C23 C 0.5114(4) -0.1851(6) 0.5276(4) 0.0262(16) Uani 1 1 d . . . . .
C24 C 0.5822(4) -0.1844(6) 0.5160(5) 0.0266(16) Uani 1 1 d . . . . .
C25 C 0.5948(4) -0.1323(6) 0.4386(5) 0.0283(17) Uani 1 1 d . . . . .
C26 C 0.6699(4) -0.1291(6) 0.4348(5) 0.0274(16) Uani 1 1 d . . . . .
C27 C 0.6965(4) -0.0764(6) 0.3641(5) 0.0321(18) Uani 1 1 d . . . . .
H27 H 0.6656 -0.0416 0.3138 0.038 Uiso 1 1 calc R . . . .
C28 C 0.7675(5) -0.0764(6) 0.3691(6) 0.038(2) Uani 1 1 d . . . . .
H28 H 0.7844 -0.0414 0.3221 0.046 Uiso 1 1 calc R . . . .
C29 C 0.8149(5) -0.1283(7) 0.4439(6) 0.0380(19) Uani 1 1 d . . . . .
H29 H 0.8630 -0.1273 0.4468 0.046 Uiso 1 1 calc R . . . .
C30 C 0.7901(4) -0.1807(7) 0.5133(5) 0.038(2) Uani 1 1 d . . . . .
H30 H 0.8216 -0.2155 0.5631 0.046 Uiso 1 1 calc R . . . .
C31 C 0.7187(4) -0.1821(6) 0.5094(5) 0.0296(17) Uani 1 1 d . . . . .
C32 C 0.5678(5) 0.0735(8) 0.1169(6) 0.049(2) Uani 1 1 d . . . . .
H32A H 0.6075 0.1118 0.1557 0.073 Uiso 1 1 calc GR . . . .
H32B H 0.5430 0.1228 0.0683 0.073 Uiso 1 1 calc GR . . . .
H32C H 0.5840 0.0097 0.0885 0.073 Uiso 1 1 calc GR . . . .
C33 C 0.5186(5) 0.0362(6) 0.1771(5) 0.0324(18) Uani 1 1 d . . . . .
C34 C 0.4483(4) 0.0628(6) 0.1508(5) 0.0335(19) Uani 1 1 d . . . . .
H34 H 0.4333 0.1052 0.0964 0.040 Uiso 1 1 calc R . . . .
C35 C 0.3972(4) 0.0316(6) 0.1984(5) 0.0301(17) Uani 1 1 d . . . . .
C36 C 0.3210(5) 0.0628(7) 0.1560(6) 0.042(2) Uani 1 1 d . . . . .
H36A H 0.2916 -0.0015 0.1547 0.063 Uiso 1 1 calc GR . . . .
H36B H 0.3164 0.0897 0.0929 0.063 Uiso 1 1 calc GR . . . .
H36C H 0.3068 0.1201 0.1936 0.063 Uiso 1 1 calc GR . . . .

loop_
_atom_site_aniso_label
_atom_site_aniso_U_11
_atom_site_aniso_U_22
_atom_site_aniso_U_33
_atom_site_aniso_U_23
_atom_site_aniso_U_13
_atom_site_aniso_U_12
Pt1 0.02385(17) 0.01820(14) 0.01847(13) 0.00067(9) 0.00817(11) 0.00004(11)
Te1 0.0285(3) 0.0332(3) 0.0228(2) -0.00587(19) 0.0065(2) 0.0059(2)
O1 0.031(3) 0.021(2) 0.031(3) -0.001(2) 0.012(2) 0.003(2)
O2 0.029(3) 0.025(2) 0.017(2) -0.0058(19) 0.006(2) -0.001(2)
N1 0.029(4) 0.019(3) 0.016(3) -0.003(2) 0.011(2) -0.004(2)
C1 0.025(4) 0.024(4) 0.028(4) 0.002(3) 0.008(3) 0.002(3)
C2 0.031(5) 0.033(4) 0.027(4) -0.002(3) 0.003(3) 0.004(3)
C3 0.039(5) 0.032(4) 0.016(3) -0.003(3) 0.001(3) -0.003(4)
C4 0.041(5) 0.020(3) 0.024(3) -0.002(3) 0.012(3) 0.003(3)
C5 0.024(4) 0.020(3) 0.020(3) -0.001(3) 0.008(3) -0.003(3)
C6 0.025(4) 0.022(3) 0.019(3) 0.007(3) 0.010(3) 0.006(3)
C7 0.022(4) 0.018(3) 0.022(3) 0.006(3) 0.010(3) 0.002(3)
C8 0.023(4) 0.022(3) 0.023(3) 0.004(3) 0.012(3) -0.004(3)
C9 0.035(5) 0.022(3) 0.022(3) 0.000(3) 0.010(3) -0.002(3)
C10 0.037(5) 0.034(4) 0.019(3) 0.001(3) 0.008(3) -0.005(4)
C11 0.026(4) 0.036(4) 0.025(4) 0.001(3) 0.003(3) -0.003(3)
C12 0.031(5) 0.033(4) 0.026(4) 0.001(3) 0.011(3) -0.003(3)
C13 0.027(4) 0.028(4) 0.017(3) -0.002(3) 0.010(3) -0.002(3)
C14 0.029(5) 0.037(5) 0.056(5) -0.014(4) 0.015(4) 0.001(4)
C15 0.030(5) 0.022(3) 0.036(4) -0.002(3) 0.017(3) -0.005(3)
C16 0.028(5) 0.031(4) 0.035(4) 0.001(3) 0.015(3) 0.004(3)
C17 0.048(5) 0.016(3) 0.019(3) -0.004(3) 0.016(3) -0.006(3)
C18 0.046(5) 0.016(3) 0.015(3) -0.009(2) 0.008(3) -0.004(3)
Pt2 0.02611(18) 0.02477(15) 0.01829(14) 0.00118(10) 0.00137(11) -0.00126(12)
Te2 0.0396(3) 0.0373(3) 0.0237(2) 0.0052(2) -0.0028(2) 0.0060(2)
O3 0.031(3) 0.038(3) 0.025(3) 0.005(2) 0.003(2) 0.003(2)
O4 0.028(3) 0.038(3) 0.027(3) 0.010(2) 0.008(2) -0.001(2)
N2 0.028(4) 0.030(3) 0.016(3) -0.002(2) 0.005(2) -0.010(3)
C19 0.036(5) 0.033(4) 0.024(4) -0.001(3) 0.004(3) -0.005(4)
C20 0.031(5) 0.043(5) 0.033(4) 0.000(3) 0.010(4) -0.004(4)
C21 0.052(6) 0.035(4) 0.026(4) 0.003(3) 0.016(4) -0.008(4)
C22 0.049(6) 0.025(4) 0.025(4) 0.000(3) 0.005(4) -0.006(4)
C23 0.036(5) 0.025(4) 0.017(3) -0.004(3) 0.004(3) -0.006(3)
C24 0.034(5) 0.023(3) 0.019(3) 0.001(3) -0.003(3) 0.003(3)
C25 0.035(5) 0.021(4) 0.025(4) -0.003(3) -0.001(3) 0.003(3)
C26 0.033(5) 0.019(3) 0.029(4) -0.003(3) 0.006(3) 0.002(3)
C27 0.032(5) 0.026(4) 0.034(4) -0.001(3) 0.000(3) 0.006(3)
C28 0.040(6) 0.036(4) 0.038(4) 0.000(3) 0.008(4) 0.001(4)
C29 0.028(5) 0.035(4) 0.051(5) -0.006(4) 0.011(4) 0.005(4)
C30 0.032(5) 0.042(5) 0.034(4) -0.006(4) -0.005(4) 0.007(4)
C31 0.035(5) 0.022(4) 0.031(4) -0.004(3) 0.006(3) 0.004(3)
C32 0.048(6) 0.056(6) 0.045(5) 0.021(4) 0.018(4) 0.009(5)
C33 0.044(5) 0.029(4) 0.023(4) 0.005(3) 0.004(3) -0.004(4)
C34 0.035(5) 0.034(4) 0.027(4) 0.010(3) -0.001(3) 0.007(4)
C35 0.034(5) 0.032(4) 0.021(3) 0.000(3) 0.001(3) 0.000(3)
C36 0.040(6) 0.052(5) 0.032(4) 0.008(4) 0.003(4) 0.012(4)

loop_
_atom_type_symbol
_atom_type_description
_atom_type_scat_dispersion_real
_atom_type_scat_dispersion_imag
_atom_type_scat_source
C C 0.0033 0.0016 'International Tables Vol C Tables 4.2.6.8 and 6.1.1.4'
H H 0.0000 0.0000 'International Tables Vol C Tables 4.2.6.8 and 6.1.1.4'
N N 0.0061 0.0033 'International Tables Vol C Tables 4.2.6.8 and 6.1.1.4'
O O 0.0106 0.0060 'International Tables Vol C Tables 4.2.6.8 and 6.1.1.4'
Pt Pt -1.7033 8.3905 'International Tables Vol C Tables 4.2.6.8 and 6.1.1.4'
Te Te -0.5308 1.6751 'International Tables Vol C Tables 4.2.6.8 and 6.1.1.4'

loop_
_geom_angle_atom_site_label_1
_geom_angle_atom_site_label_2
_geom_angle_atom_site_label_3
_geom_angle
_geom_angle_site_symmetry_1
_geom_angle_site_symmetry_3
_geom_angle_publ_flag
O2 Pt1 O1 91.31(19) . . ?
N1 Pt1 O1 90.3(2) . . ?
N1 Pt1 O2 178.4(2) . . ?
N1 Pt1 C7 81.8(2) . . ?
C7 Pt1 O1 171.1(2) . . ?
C7 Pt1 O2 96.6(2) . . ?
C13 Te1 C6 80.1(3) . . ?
C15 O1 Pt1 125.1(5) . . ?
C17 O2 Pt1 124.6(5) . . ?
C1 N1 Pt1 125.2(5) . . ?
C1 N1 C5 119.0(6) . . ?
C5 N1 Pt1 115.7(4) . . ?
N1 C1 H1 118.7 . . ?
N1 C1 C2 122.6(7) . . ?
C2 C1 H1 118.7 . . ?
C1 C2 H2 120.4 . . ?
C3 C2 C1 119.3(7) . . ?
C3 C2 H2 120.4 . . ?
C2 C3 H3 120.5 . . ?
C2 C3 C4 118.9(6) . . ?
C4 C3 H3 120.5 . . ?
C3 C4 H4 120.3 . . ?
C5 C4 C3 119.5(7) . . ?
C5 C4 H4 120.3 . . ?
N1 C5 C4 120.7(6) . . ?
N1 C5 C6 111.9(6) . . ?
C4 C5 C6 127.4(7) . . ?
C5 C6 Te1 125.4(5) . . ?
C7 C6 Te1 115.1(5) . . ?
C7 C6 C5 119.4(6) . . ?
C6 C7 Pt1 111.0(5) . . ?
C6 C7 C8 114.8(6) . . ?
C8 C7 Pt1 134.1(5) . . ?
C9 C8 C7 125.3(6) . . ?
C13 C8 C7 117.3(6) . . ?
C13 C8 C9 117.4(6) . . ?
C8 C9 H9 119.8 . . ?
C10 C9 C8 120.4(7) . . ?
C10 C9 H9 119.8 . . ?
C9 C10 H10 119.7 . . ?
C9 C10 C11 120.6(7) . . ?
C11 C10 H10 119.7 . . ?
C10 C11 H11 119.8 . . ?
C12 C11 C10 120.3(7) . . ?
C12 C11 H11 119.8 . . ?
C11 C12 H12 120.4 . . ?
C11 C12 C13 119.1(7) . . ?
C13 C12 H12 120.4 . . ?
C8 C13 Te1 112.5(5) . . ?
C12 C13 Te1 125.3(5) . . ?
C12 C13 C8 122.1(6) . . ?
H14A C14 H14B 109.5 . . ?
H14A C14 H14C 109.5 . . ?
H14B C14 H14C 109.5 . . ?
C15 C14 H14A 109.5 . . ?
C15 C14 H14B 109.5 . . ?
C15 C14 H14C 109.5 . . ?
O1 C15 C14 115.2(7) . . ?
O1 C15 C16 125.0(7) . . ?
C16 C15 C14 119.7(7) . . ?
C15 C16 H16 116.6 . . ?
C17 C16 C15 126.8(7) . . ?
C17 C16 H16 116.6 . . ?
O2 C17 C16 127.1(6) . . ?
O2 C17 C18 112.7(7) . . ?
C16 C17 C18 120.1(6) . . ?
C17 C18 H18A 109.5 . . ?
C17 C18 H18B 109.5 . . ?
C17 C18 H18C 109.5 . . ?
H18A C18 H18B 109.5 . . ?
H18A C18 H18C 109.5 . . ?
H18B C18 H18C 109.5 . . ?
O4 Pt2 O3 91.2(2) . . ?
O4 Pt2 N2 177.9(2) . . ?
N2 Pt2 O3 90.9(2) . . ?
C25 Pt2 O3 172.3(3) . . ?
C25 Pt2 O4 96.5(3) . . ?
C25 Pt2 N2 81.4(3) . . ?
C24 Te2 C31 80.4(3) . . ?
C35 O3 Pt2 123.9(5) . . ?
C33 O4 Pt2 124.2(5) . . ?
C19 N2 Pt2 124.7(5) . . ?
C19 N2 C23 120.6(6) . . ?
C23 N2 Pt2 114.7(5) . . ?
N2 C19 H19 119.0 . . ?
N2 C19 C20 122.0(7) . . ?
C20 C19 H19 119.0 . . ?
C19 C20 H20 120.7 . . ?
C19 C20 C21 118.6(8) . . ?
C21 C20 H20 120.7 . . ?
C20 C21 H21 120.0 . . ?
C22 C21 C20 120.0(7) . . ?
C22 C21 H21 120.0 . . ?
C21 C22 H22 120.2 . . ?
C21 C22 C23 119.5(7) . . ?
C23 C22 H22 120.2 . . ?
N2 C23 C22 119.1(7) . . ?
N2 C23 C24 113.1(6) . . ?
C22 C23 C24 127.8(7) . . ?
C23 C24 Te2 126.3(5) . . ?
C25 C24 Te2 115.6(6) . . ?
C25 C24 C23 118.1(6) . . ?
C24 C25 Pt2 112.4(6) . . ?
C24 C25 C26 114.8(6) . . ?
C26 C25 Pt2 132.7(5) . . ?
C27 C26 C25 125.4(7) . . ?
C27 C26 C31 117.9(7) . . ?
C31 C26 C25 116.6(6) . . ?
C26 C27 H27 119.8 . . ?
C28 C27 C26 120.4(7) . . ?
C28 C27 H27 119.8 . . ?
C27 C28 H28 119.6 . . ?
C27 C28 C29 120.8(8) . . ?
C29 C28 H28 119.6 . . ?
C28 C29 H29 120.1 . . ?
C30 C29 C28 119.8(8) . . ?
C30 C29 H29 120.1 . . ?
C29 C30 H30 119.9 . . ?
C29 C30 C31 120.3(7) . . ?
C31 C30 H30 119.9 . . ?
C26 C31 Te2 112.5(6) . . ?
C30 C31 Te2 126.6(6) . . ?
C30 C31 C26 120.8(7) . . ?
H32A C32 H32B 109.5 . . ?
H32A C32 H32C 109.5 . . ?
H32B C32 H32C 109.5 . . ?
C33 C32 H32A 109.5 . . ?
C33 C32 H32B 109.5 . . ?
C33 C32 H32C 109.5 . . ?
O4 C33 C32 112.2(7) . . ?
O4 C33 C34 127.9(7) . . ?
C34 C33 C32 119.9(7) . . ?
C33 C34 H34 117.1 . . ?
C33 C34 C35 125.8(7) . . ?
C35 C34 H34 117.1 . . ?
O3 C35 C34 126.5(7) . . ?
O3 C35 C36 114.9(7) . . ?
C34 C35 C36 118.6(7) . . ?
C35 C36 H36A 109.5 . . ?
C35 C36 H36B 109.5 . . ?
C35 C36 H36C 109.5 . . ?
H36A C36 H36B 109.5 . . ?
H36A C36 H36C 109.5 . . ?
H36B C36 H36C 109.5 . . ?

loop_
_geom_bond_atom_site_label_1
_geom_bond_atom_site_label_2
_geom_bond_distance
_geom_bond_site_symmetry_2
_geom_bond_publ_flag
Pt1 O1 2.071(5) . ?
Pt1 O2 2.018(4) . ?
Pt1 N1 1.993(5) . ?
Pt1 C7 2.004(7) . ?
Te1 C6 2.088(7) . ?
Te1 C13 2.084(6) . ?
O1 C15 1.270(8) . ?
O2 C17 1.284(8) . ?
N1 C1 1.333(9) . ?
N1 C5 1.363(9) . ?
C1 H1 0.9300 . ?
C1 C2 1.384(10) . ?
C2 H2 0.9300 . ?
C2 C3 1.365(10) . ?
C3 H3 0.9300 . ?
C3 C4 1.397(10) . ?
C4 H4 0.9300 . ?
C4 C5 1.386(9) . ?
C5 C6 1.436(10) . ?
C6 C7 1.367(9) . ?
C7 C8 1.465(9) . ?
C8 C9 1.418(9) . ?
C8 C13 1.407(10) . ?
C9 H9 0.9300 . ?
C9 C10 1.383(10) . ?
C10 H10 0.9300 . ?
C10 C11 1.402(11) . ?
C11 H11 0.9300 . ?
C11 C12 1.378(10) . ?
C12 H12 0.9300 . ?
C12 C13 1.395(10) . ?
C14 H14A 0.9600 . ?
C14 H14B 0.9600 . ?
C14 H14C 0.9600 . ?
C14 C15 1.489(11) . ?
C15 C16 1.410(10) . ?
C16 H16 0.9300 . ?
C16 C17 1.390(11) . ?
C17 C18 1.516(9) . ?
C18 H18A 0.9600 . ?
C18 H18B 0.9600 . ?
C18 H18C 0.9600 . ?
Pt2 O3 2.079(5) . ?
Pt2 O4 2.002(5) . ?
Pt2 N2 2.007(6) . ?
Pt2 C25 1.998(7) . ?
Te2 C24 2.081(7) . ?
Te2 C31 2.085(8) . ?
O3 C35 1.277(8) . ?
O4 C33 1.306(8) . ?
N2 C19 1.332(10) . ?
N2 C23 1.367(9) . ?
C19 H19 0.9300 . ?
C19 C20 1.379(10) . ?
C20 H20 0.9300 . ?
C20 C21 1.390(11) . ?
C21 H21 0.9300 . ?
C21 C22 1.370(12) . ?
C22 H22 0.9300 . ?
C22 C23 1.413(10) . ?
C23 C24 1.431(11) . ?
C24 C25 1.363(10) . ?
C25 C26 1.481(11) . ?
C26 C27 1.410(11) . ?
C26 C31 1.414(10) . ?
C27 H27 0.9300 . ?
C27 C28 1.370(11) . ?
C28 H28 0.9300 . ?
C28 C29 1.396(11) . ?
C29 H29 0.9300 . ?
C29 C30 1.375(12) . ?
C30 H30 0.9300 . ?
C30 C31 1.380(11) . ?
C32 H32A 0.9600 . ?
C32 H32B 0.9600 . ?
C32 H32C 0.9600 . ?
C32 C33 1.515(11) . ?
C33 C34 1.370(11) . ?
C34 H34 0.9300 . ?
C34 C35 1.397(11) . ?
C35 C36 1.513(11) . ?
C36 H36A 0.9600 . ?
C36 H36B 0.9600 . ?
C36 H36C 0.9600 . ?

loop_
_geom_torsion_atom_site_label_1
_geom_torsion_atom_site_label_2
_geom_torsion_atom_site_label_3
_geom_torsion_atom_site_label_4
_geom_torsion
_geom_torsion_site_symmetry_1
_geom_torsion_site_symmetry_2
_geom_torsion_site_symmetry_3
_geom_torsion_site_symmetry_4
_geom_torsion_publ_flag
Pt1 O1 C15 C14 -178.5(5) . . . . ?
Pt1 O1 C15 C16 -0.5(10) . . . . ?
Pt1 O2 C17 C16 -0.1(10) . . . . ?
Pt1 O2 C17 C18 177.7(4) . . . . ?
Pt1 N1 C1 C2 178.5(5) . . . . ?
Pt1 N1 C5 C4 -178.7(5) . . . . ?
Pt1 N1 C5 C6 -1.2(7) . . . . ?
Pt1 C7 C8 C9 -8.1(10) . . . . ?
Pt1 C7 C8 C13 172.9(5) . . . . ?
Te1 C6 C7 Pt1 -173.1(3) . . . . ?
Te1 C6 C7 C8 4.5(7) . . . . ?
O1 C15 C16 C17 -0.2(12) . . . . ?
N1 C1 C2 C3 0.6(11) . . . . ?
N1 C5 C6 Te1 175.3(4) . . . . ?
N1 C5 C6 C7 -2.7(9) . . . . ?
C1 N1 C5 C4 -0.5(10) . . . . ?
C1 N1 C5 C6 177.0(6) . . . . ?
C1 C2 C3 C4 -1.7(11) . . . . ?
C2 C3 C4 C5 1.7(11) . . . . ?
C3 C4 C5 N1 -0.6(10) . . . . ?
C3 C4 C5 C6 -177.7(7) . . . . ?
C4 C5 C6 Te1 -7.4(10) . . . . ?
C4 C5 C6 C7 174.6(7) . . . . ?
C5 N1 C1 C2 0.5(10) . . . . ?
C5 C6 C7 Pt1 5.1(8) . . . . ?
C5 C6 C7 C8 -177.3(6) . . . . ?
C6 C7 C8 C9 175.0(6) . . . . ?
C6 C7 C8 C13 -4.0(9) . . . . ?
C7 C8 C9 C10 -177.1(6) . . . . ?
C7 C8 C13 Te1 1.4(7) . . . . ?
C7 C8 C13 C12 178.7(6) . . . . ?
C8 C9 C10 C11 -2.0(10) . . . . ?
C9 C8 C13 Te1 -177.7(5) . . . . ?
C9 C8 C13 C12 -0.4(10) . . . . ?
C9 C10 C11 C12 0.5(11) . . . . ?
C10 C11 C12 C13 1.0(11) . . . . ?
C11 C12 C13 Te1 175.8(5) . . . . ?
C11 C12 C13 C8 -1.1(11) . . . . ?
C13 C8 C9 C10 1.9(10) . . . . ?
C14 C15 C16 C17 177.8(7) . . . . ?
C15 C16 C17 O2 0.5(12) . . . . ?
C15 C16 C17 C18 -177.1(7) . . . . ?
Pt2 O3 C35 C34 2.9(10) . . . . ?
Pt2 O3 C35 C36 -178.2(5) . . . . ?
Pt2 O4 C33 C32 175.7(5) . . . . ?
Pt2 O4 C33 C34 -4.1(11) . . . . ?
Pt2 N2 C19 C20 175.2(5) . . . . ?
Pt2 N2 C23 C22 -177.3(5) . . . . ?
Pt2 N2 C23 C24 3.2(7) . . . . ?
Pt2 C25 C26 C27 2.2(11) . . . . ?
Pt2 C25 C26 C31 -178.8(5) . . . . ?
Te2 C24 C25 Pt2 178.1(3) . . . . ?
Te2 C24 C25 C26 -2.2(8) . . . . ?
O4 C33 C34 C35 -1.7(13) . . . . ?
N2 C19 C20 C21 3.0(11) . . . . ?
N2 C23 C24 Te2 178.5(5) . . . . ?
N2 C23 C24 C25 0.2(9) . . . . ?
C19 N2 C23 C22 1.6(9) . . . . ?
C19 N2 C23 C24 -178.0(6) . . . . ?
C19 C20 C21 C22 -0.5(11) . . . . ?
C20 C21 C22 C23 -1.4(11) . . . . ?
C21 C22 C23 N2 0.9(10) . . . . ?
C21 C22 C23 C24 -179.7(7) . . . . ?
C22 C23 C24 Te2 -0.9(10) . . . . ?
C22 C23 C24 C25 -179.3(7) . . . . ?
C23 N2 C19 C20 -3.6(10) . . . . ?
C23 C24 C25 Pt2 -3.4(8) . . . . ?
C23 C24 C25 C26 176.3(6) . . . . ?
C24 C25 C26 C27 -177.5(7) . . . . ?
C24 C25 C26 C31 1.6(9) . . . . ?
C25 C26 C27 C28 178.4(7) . . . . ?
C25 C26 C31 Te2 -0.1(8) . . . . ?
C25 C26 C31 C30 -178.2(6) . . . . ?
C26 C27 C28 C29 0.0(11) . . . . ?
C27 C26 C31 Te2 179.0(5) . . . . ?
C27 C26 C31 C30 0.9(10) . . . . ?
C27 C28 C29 C30 0.4(12) . . . . ?
C28 C29 C30 C31 -0.2(12) . . . . ?
C29 C30 C31 Te2 -178.3(6) . . . . ?
C29 C30 C31 C26 -0.5(11) . . . . ?
C31 C26 C27 C28 -0.7(10) . . . . ?
C32 C33 C34 C35 178.5(8) . . . . ?
C33 C34 C35 O3 2.3(13) . . . . ?
C33 C34 C35 C36 -176.5(7) . . . . ?
